data_4502613
loop_
_publ_author_name
'Zhou, Hong-Ping'
'Gan, Xiao-Ping'
'Li, Xian-Lei'
'Liu, Zhao-Di'
'Geng, Wen-Qian'
'Zhou, Fei-Xia'
'Ke, Wei-Zai'
'Wang, Peng'
'Kong, Lin'
'Hao, Fu-Ying'
'Wu, Jie-Ying'
'Tian, Yu-Peng'

_publ_section_title
;
 Anion-Induced Assembly of Five-Coordinated Mercury(II) Complexes and
 Density Functional Theory Calculations to Study Bond Dissociation
 Energies of Long Hg&#x2212;N Bonds
;
_journal_issue 4
_journal_name_full 'Crystal Growth &amp; Design'
_journal_page_first 1767
_journal_paper_doi 10.1021/cg901453a
_journal_volume 10
_journal_year 2010
_chemical_formula_moiety 'C6 H9 N3 O3'
_chemical_formula_sum 'C6 H9 N3 O3'
_chemical_formula_weight 171.16
_chemical_name_systematic
; 
 ? 
;
_space_group_IT_number 62
_symmetry_cell_setting orthorhombic
_symmetry_space_group_name_Hall '-P 2ac 2n'
_symmetry_space_group_name_H-M 'P n m a'
_atom_sites_solution_hydrogens geom
_atom_sites_solution_primary direct
_atom_sites_solution_secondary difmap
_audit_creation_method SHELXL-97
_cell_angle_alpha 90.00
_cell_angle_beta 90.00
_cell_angle_gamma 90.00
_cell_formula_units_Z 4
_cell_length_a 8.474(3)
_cell_length_b 6.710(3)
_cell_length_c 14.387(5)
_cell_measurement_reflns_used 1357
_cell_measurement_temperature 296(2)
_cell_measurement_theta_max 20.39
_cell_measurement_theta_min 2.79
_cell_volume 818.1(5)
_computing_structure_refinement 'SHELXL-97 (Sheldrick, 1997)'
_computing_structure_solution 'SHELXS-97 (Sheldrick, 1990)'
_diffrn_ambient_temperature 296(2)
_diffrn_measured_fraction_theta_full 0.993
_diffrn_measured_fraction_theta_max 0.993
_diffrn_measurement_device_type 'CCD area detector'
_diffrn_measurement_method 'phi and omega scans'
_diffrn_radiation_monochromator graphite
_diffrn_radiation_source 'sealed tube'
_diffrn_radiation_type MoK\a
_diffrn_radiation_wavelength 0.71073
_diffrn_reflns_av_R_equivalents 0.0439
_diffrn_reflns_av_sigmaI/netI 0.0248
_diffrn_reflns_limit_h_max 9
_diffrn_reflns_limit_h_min -10
_diffrn_reflns_limit_k_max 8
_diffrn_reflns_limit_k_min -8
_diffrn_reflns_limit_l_max 17
_diffrn_reflns_limit_l_min -17
_diffrn_reflns_number 7586
_diffrn_reflns_theta_full 26.00
_diffrn_reflns_theta_max 26.00
_diffrn_reflns_theta_min 2.79
_exptl_absorpt_coefficient_mu 0.113
_exptl_absorpt_correction_T_max .97
_exptl_absorpt_correction_T_min .96
_exptl_absorpt_correction_type multi-scan
_exptl_absorpt_process_details 'SADABS (Bruker, 2000)'
_exptl_crystal_colour colorless
_exptl_crystal_density_diffrn 1.390
_exptl_crystal_density_method 'not measured'
_exptl_crystal_description block
_exptl_crystal_F_000 360
_exptl_crystal_size_max .35
_exptl_crystal_size_mid .30
_exptl_crystal_size_min .30
_refine_diff_density_max 0.299
_refine_diff_density_min -0.403
_refine_diff_density_rms 0.178
_refine_ls_extinction_method none
_refine_ls_goodness_of_fit_ref 1.048
_refine_ls_hydrogen_treatment constr
_refine_ls_matrix_type full
_refine_ls_number_parameters 76
_refine_ls_number_reflns 876
_refine_ls_number_restraints 0
_refine_ls_restrained_S_all 1.048
_refine_ls_R_factor_all 0.0653
_refine_ls_R_factor_gt 0.0494
_refine_ls_shift/su_max 0.000
_refine_ls_shift/su_mean 0.000
_refine_ls_structure_factor_coef Fsqd
_refine_ls_weighting_details 'calc w=1/[\s^2^(Fo^2^)+(0.0902P)^2^+0.0000P] where P=(Fo^2^+2Fc^2^)/3'
_refine_ls_weighting_scheme calc
_refine_ls_wR_factor_gt 0.1287
_refine_ls_wR_factor_ref 0.1392
_reflns_number_gt 630
_reflns_number_total 876
_reflns_threshold_expression >2sigma(I)
_cod_data_source_file cg901453a_si_006.cif
_cod_data_source_block 1
_cod_depositor_comments
;
The following automatic conversions were performed:

'_symmetry_cell_setting' value 'Orthorhombic' changed to
'orthorhombic' according to
/home/saulius/struct/CIF-dictionaries/cif_core.dic dictionary named
'cif_core.dic' version 2.4.2 from
2011-04-26.

'_exptl_absorpt_correction_type' value 'Multi-scan'
changed to 'multi-scan' according to
/home/saulius/struct/CIF-dictionaries/cif_core.dic dictionary named
'cif_core.dic' version 2.4.2 from 2011-04-26.

Automatic conversion script
Id: cif_fix_values 1715 2011-07-08 13:25:40Z adriana 
;
_cod_database_code 4502613

loop_
_symmetry_equiv_pos_as_xyz
'x, y, z'
'-x+1/2, -y, z+1/2'
'-x, y+1/2, -z'
'x+1/2, -y+1/2, -z+1/2'
'-x, -y, -z'
'x-1/2, y, -z-1/2'
'x, -y-1/2, z'
'-x-1/2, y-1/2, z-1/2'

loop_
_atom_site_label
_atom_site_type_symbol
_atom_site_fract_x
_atom_site_fract_y
_atom_site_fract_z
_atom_site_U_iso_or_equiv
_atom_site_adp_type
_atom_site_occupancy
_atom_site_symmetry_multiplicity
_atom_site_calc_flag
_atom_site_refinement_flags
C1 C 0.5592(3) 0.2500 0.56754(17) 0.0465(6) Uani 1 2 d S
C2 C 0.3148(3) 0.2500 0.51557(16) 0.0497(6) Uani 1 2 d S
C3 C 0.5118(2) 0.2500 0.41581(16) 0.0450(6) Uani 1 2 d S
C4 C 0.6110(4) 0.2500 0.72870(18) 0.0745(8) Uani 1 2 d S
H4A H 0.6982 0.2658 0.7706 0.112 Uiso 0.50 1 calc PR
H4B H 0.5585 0.1261 0.7413 0.112 Uiso 0.50 1 calc PR
H4C H 0.5381 0.3581 0.7370 0.112 Uiso 0.50 1 calc PR
C5 C 0.0513(3) 0.2500 0.4614(2) 0.0962(12) Uani 1 2 d S
H5A H 0.0668 0.1326 0.4244 0.144 Uiso 0.50 1 calc PR
H5B H 0.0681 0.3662 0.4237 0.144 Uiso 0.50 1 calc PR
H5C H -0.0545 0.2512 0.4853 0.144 Uiso 1 2 calc SR
C6 C 0.7228(3) 0.2500 0.30792(19) 0.0774(9) Uani 1 2 d S
H6A H 0.7730 0.1466 0.3433 0.116 Uiso 0.50 1 calc PR
H6B H 0.7669 0.3767 0.3248 0.116 Uiso 0.50 1 calc PR
H6C H 0.7397 0.2267 0.2428 0.116 Uiso 0.50 1 calc PR
N1 N 0.6206(2) 0.2500 0.48194(13) 0.0494(5) Uani 1 2 d S
N2 N 0.4091(2) 0.2500 0.58984(13) 0.0505(5) Uani 1 2 d S
N3 N 0.35606(19) 0.2500 0.42768(14) 0.0494(6) Uani 1 2 d S
O1 O 0.66843(19) 0.2500 0.63385(12) 0.0610(6) Uani 1 2 d S
O2 O 0.16171(18) 0.2500 0.53763(13) 0.0727(6) Uani 1 2 d S
O3 O 0.55494(18) 0.2500 0.32725(12) 0.0579(5) Uani 1 2 d S

loop_
_atom_site_aniso_label
_atom_site_aniso_U_11
_atom_site_aniso_U_22
_atom_site_aniso_U_33
_atom_site_aniso_U_23
_atom_site_aniso_U_13
_atom_site_aniso_U_12
C1 0.0512(14) 0.0505(11) 0.0379(14) 0.000 -0.0098(11) 0.000
C2 0.0439(12) 0.0645(13) 0.0408(14) 0.000 -0.0027(10) 0.000
C3 0.0477(12) 0.0520(12) 0.0352(13) 0.000 -0.0009(11) 0.000
C4 0.092(2) 0.0903(18) 0.0410(16) 0.000 -0.0230(15) 0.000
C5 0.0441(15) 0.174(4) 0.070(2) 0.000 -0.0088(13) 0.000
C6 0.0567(16) 0.123(2) 0.0525(19) 0.000 0.0138(14) 0.000
N1 0.0434(10) 0.0633(11) 0.0414(12) 0.000 -0.0042(9) 0.000
N2 0.0490(10) 0.0684(12) 0.0341(11) 0.000 -0.0023(9) 0.000
N3 0.0455(11) 0.0661(11) 0.0365(12) 0.000 -0.0055(9) 0.000
O1 0.0560(10) 0.0825(11) 0.0444(11) 0.000 -0.0175(8) 0.000
O2 0.0436(10) 0.1248(16) 0.0496(12) 0.000 0.0021(8) 0.000
O3 0.0538(10) 0.0839(11) 0.0360(10) 0.000 0.0025(7) 0.000

loop_
_atom_type_symbol
_atom_type_description
_atom_type_scat_dispersion_real
_atom_type_scat_dispersion_imag
_atom_type_scat_source
C C 0.0033 0.0016 'International Tables Vol C Tables 4.2.6.8 and 6.1.1.4'
H H 0.0000 0.0000 'International Tables Vol C Tables 4.2.6.8 and 6.1.1.4'
N N 0.0061 0.0033 'International Tables Vol C Tables 4.2.6.8 and 6.1.1.4'
O O 0.0106 0.0060 'International Tables Vol C Tables 4.2.6.8 and 6.1.1.4'

loop_
_geom_angle_atom_site_label_1
_geom_angle_atom_site_label_2
_geom_angle_atom_site_label_3
_geom_angle
N2 C1 O1 120.0(2)
N2 C1 N1 127.0(2)
O1 C1 N1 113.0(2)
N3 C2 N2 127.7(2)
N3 C2 O2 119.2(2)
N2 C2 O2 113.1(2)
N1 C3 O3 119.9(2)
N1 C3 N3 126.7(2)
O3 C3 N3 113.40(19)
O1 C4 H4A 109.5
O1 C4 H4B 109.5
H4A C4 H4B 109.5
O1 C4 H4C 109.5
H4A C4 H4C 109.5
H4B C4 H4C 109.5
O2 C5 H5A 109.5
O2 C5 H5B 109.5
H5A C5 H5B 109.5
O2 C5 H5C 109.5
H5A C5 H5C 109.5
H5B C5 H5C 109.5
O3 C6 H6A 109.5
O3 C6 H6B 109.5
H6A C6 H6B 109.5
O3 C6 H6C 109.5
H6A C6 H6C 109.5
H6B C6 H6C 109.5
C3 N1 C1 113.0(2)
C1 N2 C2 112.7(2)
C2 N3 C3 112.85(19)
C1 O1 C4 116.2(2)
C2 O2 C5 116.7(2)
C3 O3 C6 117.09(18)

loop_
_geom_bond_atom_site_label_1
_geom_bond_atom_site_label_2
_geom_bond_distance
C1 N2 1.312(3)
C1 O1 1.329(3)
C1 N1 1.337(3)
C2 N3 1.312(3)
C2 N2 1.334(3)
C2 O2 1.335(2)
C3 N1 1.325(3)
C3 O3 1.326(3)
C3 N3 1.330(3)
C4 O1 1.449(3)
C4 H4A 0.9600
C4 H4B 0.9600
C4 H4C 0.9600
C5 O2 1.442(3)
C5 H5A 0.9600
C5 H5B 0.9600
C5 H5C 0.9600
C6 O3 1.449(3)
C6 H6A 0.9600
C6 H6B 0.9600
C6 H6C 0.9600
